data_4116488
loop_
_publ_author_name
'Eduard Bernhardt'
'Bianca Bley'
'Rudolf Wartchow'
'Helge Willner'
'Eckhard Bill'
'Peter Kuhn'
'Iona H. T. Sham'
'Matthias Bodenbinder'
'Raimund Br\"ochler'
'Friedhelm Aubke'

_publ_contact_author
;
    Concerning the supplementary material of the crystal structure :
    Rudolf Wartchow
    Institut f\"ur Anorganische Chemie
    Universit\"at Hannover
    Callinstr. 9
    D-30167 Hannover
;
_publ_contact_author_email wartchow@mbox.aca.uni-hannover.de
_publ_contact_author_fax '0511 762 3006'
_publ_contact_author_phone '0511 762 2216'
_publ_section_title
;
 Hexakis(carbonyl)iron(II) Undecafluorodiantimonate(V),
 [Fe(CO)6][Sb2F11]2, and -Hexafluoroantimonate(V), [Fe(CO)6][SbF6]2, Their
 Syntheses, and Spectroscopic and Structural Characterization by Single
 Crystal X-ray Diffraction and Normal Coordinate Analysis
;
_journal_name_full 'Journal of the American Chemical Society'
_journal_page_first 7188
_journal_page_last 7200
_journal_paper_doi 10.1021/ja990958y
_journal_volume 121
_journal_year 1999
_chemical_compound_source synthetic
_chemical_formula_moiety '[Fe(CO)6][SbF6]2'
_chemical_formula_sum 'C6 F12 Fe O6 Sb2'
_chemical_formula_weight 695.41
_chemical_name_systematic
;    
    Hexakis(carbonyl)iron(II) hexafluoroantimonate(V), 
;
_space_group_IT_number 128
_symmetry_cell_setting tetragonal
_symmetry_Int_Tables_number 128
_symmetry_space_group_name_Hall '-P 4 2n'
_symmetry_space_group_name_H-M 'P 4/m n c'
_atom_sites_solution_hydrogens geom
_atom_sites_solution_primary direct
_atom_sites_solution_secondary difmap
_audit_creation_method SHELXL
_cell_angle_alpha 90.00
_cell_angle_beta 90.00
_cell_angle_gamma 90.00
_cell_formula_units_Z 2
_cell_length_a 8.2580(10)
_cell_length_b 8.2580(10)
_cell_length_c 12.471(2)
_cell_measurement_reflns_used 4794
_cell_measurement_temperature 300(2)
_cell_measurement_theta_max 28.0
_cell_measurement_theta_min 2.9
_cell_volume 850.5(2)
_computing_cell_refinement 'Stoe IPDS software'
_computing_data_collection 'Stoe IPDS software'
_computing_data_reduction 'Stoe IPDS software and SHELXL-93'
_computing_molecular_graphics 'PLATON (Spek, 1990)'
_computing_publication_material
;
 The first CIF was issued by SHELXL-93.
 The edited CIF is finally treated with the program CIF2SX 
 written by L. Farrugia, Univ. of Glasgow (1997) 
 and a refinement cycle is repeated to assure that 
 essential parameters are not changed 
;
_computing_structure_refinement 'SHELXL-93 (Sheldrick, 1993)'
_computing_structure_solution 'SHELXS-86 (Sheldrick, 1990)'
_diffrn_ambient_temperature 300(2)
_diffrn_measurement_device 'Stoe IPDS area detector diffractometer'
_diffrn_measurement_method '170 exposures, \D \f 1.5 \%'
_diffrn_radiation_monochromator graphite
_diffrn_radiation_source 'fine-focus sealed tube'
_diffrn_radiation_type MoK\a
_diffrn_radiation_wavelength 0.71073
_diffrn_reflns_av_R_equivalents 0.0582
_diffrn_reflns_av_sigmaI/netI 0.0186
_diffrn_reflns_limit_h_max 10
_diffrn_reflns_limit_h_min -10
_diffrn_reflns_limit_k_max 10
_diffrn_reflns_limit_k_min -10
_diffrn_reflns_limit_l_max 16
_diffrn_reflns_limit_l_min -16
_diffrn_reflns_number 9353
_diffrn_reflns_theta_max 28.12
_diffrn_reflns_theta_min 2.96
_diffrn_standards_decay_% 0
_diffrn_standards_number 0
_exptl_absorpt_coefficient_mu 4.142
_exptl_absorpt_correction_T_max 1.0
_exptl_absorpt_correction_T_min 1.0
_exptl_absorpt_correction_type none
_exptl_crystal_colour colorless
_exptl_crystal_density_diffrn 2.716
_exptl_crystal_description 'irregular shape'
_exptl_crystal_F_000 640
_exptl_crystal_size_max 0.39
_exptl_crystal_size_mid 0.35
_exptl_crystal_size_min 0.28
_refine_diff_density_max 0.605
_refine_diff_density_min -0.527
_refine_diff_density_rms 0.102
_refine_ls_extinction_coef 0.0056(6)
_refine_ls_extinction_expression Fc^*^=kFc[1+0.001xFc^2^\l^3^/sin(2\q)]^-1/4^
_refine_ls_extinction_method SHELXL
_refine_ls_goodness_of_fit_all 1.026
_refine_ls_goodness_of_fit_ref 1.130
_refine_ls_hydrogen_treatment none
_refine_ls_matrix_type full
_refine_ls_number_parameters 39
_refine_ls_number_reflns 545
_refine_ls_number_restraints 0
_refine_ls_restrained_S_all 1.026
_refine_ls_restrained_S_obs 1.130
_refine_ls_R_factor_all 0.0377
_refine_ls_R_factor_gt 0.0259
_refine_ls_shift/esd_mean 0.000
_refine_ls_shift/su_max 0.001
_refine_ls_structure_factor_coef Fsqd
_refine_ls_weighting_details 'w=1/[\s^2^(Fo^2^)+(0.0300P)^2^+2.0000P] where P=(Fo^2^+2Fc^2^)/3'
_refine_ls_weighting_scheme calc
_refine_ls_wR_factor_all 0.0668
_refine_ls_wR_factor_ref 0.0626
_reflns_number_gt 405
_reflns_number_total 545
_reflns_observed_criterion >2sigma(I)
_cod_data_source_file ja990958y_2.cif
_cod_data_source_block wart_bern3
_cod_depositor_comments
;
The following automatic conversions were performed:

'_refine_ls_weighting_scheme' value 'calc
w=1/[\s^2^(Fo^2^)+(0.0300P)^2^+2.0000P] where P=(Fo^2^+2Fc^2^)/3' was
changed to 'calc'. New tag '_refine_ls_weighting_details' was
created. The value of the new tag was set to
'w=1/[\s^2^(Fo^2^)+(0.0300P)^2^+2.0000P] where P=(Fo^2^+2Fc^2^)/3'.

Automatic conversion script
Id: cif_fix_values 3143 2015-03-26 13:38:13Z robertas 
;
_cod_database_code 4116488

loop_
_symmetry_equiv_pos_as_xyz
'x, y, z'
'-y, x, z'
'-x, -y, z'
'y, -x, z'
'-x+1/2, y+1/2, z+1/2'
'y+1/2, x+1/2, z+1/2'
'x+1/2, -y+1/2, z+1/2'
'-y+1/2, -x+1/2, z+1/2'
'-x, -y, -z'
'y, -x, -z'
'x, y, -z'
'-y, x, -z'
'x-1/2, -y-1/2, -z-1/2'
'-y-1/2, -x-1/2, -z-1/2'
'-x-1/2, y-1/2, -z-1/2'
'y-1/2, x-1/2, -z-1/2'

loop_
_atom_site_aniso_label
_atom_site_aniso_U_11
_atom_site_aniso_U_22
_atom_site_aniso_U_33
_atom_site_aniso_U_23
_atom_site_aniso_U_13
_atom_site_aniso_U_12
Fe1 0.0315(4) 0.0315(4) 0.0250(6) 0.000 0.000 0.000
C1 0.041(2) 0.041(2) 0.032(3) 0.000 0.000 0.000
O1 0.075(3) 0.075(3) 0.032(3) 0.000 0.000 0.000
C2 0.042(3) 0.038(3) 0.025(2) 0.000 0.000 0.007(3)
O2 0.041(2) 0.049(2) 0.045(2) 0.000 0.000 -0.007(2)
Sb1 0.0350(2) 0.0350(2) 0.0282(3) 0.000 0.000 -0.0061(2)
F1 0.095(2) 0.109(3) 0.049(2) 0.002(2) 0.022(2) -0.051(2)
F2 0.127(4) 0.127(4) 0.121(5) 0.014(3) 0.014(3) 0.087(5)

loop_
_atom_site_label
_atom_site_type_symbol
_atom_site_fract_x
_atom_site_fract_y
_atom_site_fract_z
_atom_site_U_iso_or_equiv
_atom_site_thermal_displace_type
_atom_site_occupancy
_atom_site_calc_flag
_atom_site_refinement_flags
Fe1 Fe 0.0000 0.0000 0.0000 0.0293(3) Uani 1 d S
C1 C 0.0000 0.0000 0.1537(6) 0.0383(15) Uani 1 d S
O1 O 0.0000 0.0000 0.2416(4) 0.060(2) Uani 1 d S
C2 C 0.1905(7) 0.1296(7) 0.0000 0.0347(12) Uani 1 d S
O2 O 0.3035(6) 0.2033(6) 0.0000 0.0449(9) Uani 1 d S
Sb1 Sb 0.5000 0.0000 0.2500 0.0327(2) Uani 1 d S
F1 F 0.6179(4) 0.1024(4) 0.1435(2) 0.0844(11) Uani 1 d .
F2 F 0.3431(4) 0.1569(4) 0.2500 0.125(3) Uani 1 d S

loop_
_atom_type_symbol
_atom_type_description
_atom_type_scat_dispersion_real
_atom_type_scat_dispersion_imag
_atom_type_scat_source
Fe Fe 0.3463 0.8444 'International Tables Vol C Tables 4.2.6.8 and 6.1.1.4'
Sb Sb -0.5866 1.5461 'International Tables Vol C Tables 4.2.6.8 and 6.1.1.4'
F F 0.0171 0.0103 'International Tables Vol C Tables 4.2.6.8 and 6.1.1.4'
C C 0.0033 0.0016 'International Tables Vol C Tables 4.2.6.8 and 6.1.1.4'
O O 0.0106 0.0060 'International Tables Vol C Tables 4.2.6.8 and 6.1.1.4'

loop_
_geom_angle_atom_site_label_1
_geom_angle_atom_site_label_2
_geom_angle_atom_site_label_3
_geom_angle
_geom_angle_site_symmetry_1
_geom_angle_site_symmetry_3
C2 Fe1 C2 180.0 . 9
C2 Fe1 C2 90.0 . 10
C2 Fe1 C2 90.0 9 10
C2 Fe1 C2 90.0 . 2
C2 Fe1 C2 90.0 9 2
C2 Fe1 C2 180.0 10 2
C2 Fe1 C1 90.0 . 9
C2 Fe1 C1 90.0 9 9
C2 Fe1 C1 90.0 10 9
C2 Fe1 C1 90.0 2 9
C2 Fe1 C1 90.0 . .
C2 Fe1 C1 90.0 9 .
C2 Fe1 C1 90.0 10 .
C2 Fe1 C1 90.0 2 .
C1 Fe1 C1 180.0 9 .
O1 C1 Fe1 180.0 . .
O2 C2 Fe1 178.9(5) . .
F2 Sb1 F2 180.0 . 3_655
F2 Sb1 F1 92.82(12) . .
F2 Sb1 F1 87.18(12) 3_655 .
F2 Sb1 F1 87.18(12) . 3_655
F2 Sb1 F1 92.82(12) 3_655 3_655
F1 Sb1 F1 88.3(2) . 3_655
F2 Sb1 F1 87.18(12) . 16_656
F2 Sb1 F1 92.82(12) 3_655 16_656
F1 Sb1 F1 92.0(2) . 16_656
F1 Sb1 F1 174.4(2) 3_655 16_656
F2 Sb1 F1 92.82(12) . 14_666
F2 Sb1 F1 87.18(12) 3_655 14_666
F1 Sb1 F1 174.4(2) . 14_666
F1 Sb1 F1 92.0(2) 3_655 14_666
F1 Sb1 F1 88.3(2) 16_656 14_666

loop_
_geom_bond_atom_site_label_1
_geom_bond_atom_site_label_2
_geom_bond_distance
_geom_bond_site_symmetry_2
Fe1 C2 1.903(6) .
Fe1 C2 1.903(6) 9
Fe1 C2 1.903(6) 10
Fe1 C2 1.903(6) 2
Fe1 C1 1.917(7) 9
Fe1 C1 1.917(7) .
C1 O1 1.097(8) .
C2 O2 1.114(7) .
Sb1 F2 1.832(5) .
Sb1 F2 1.832(5) 3_655
Sb1 F1 1.851(3) .
Sb1 F1 1.851(3) 3_655
Sb1 F1 1.851(3) 16_656
Sb1 F1 1.851(3) 14_666
